data_2021076
loop_
_publ_author_name
'Swinton Darious, Robert'
'Thomas Muthiah, Packianathan'
'Perdih, Franc'

_publ_section_title
;
 Supramolecular hydrogen-bonding patterns in salts of the antifolate drugs
 trimethoprim and pyrimethamine
;
_journal_coeditor_code CU3126
_journal_issue 4
_journal_name_full 'Acta Crystallographica Section C'
_journal_page_first
;
;
_journal_paper_doi 10.1107/S2053229618004072
_journal_volume 74
_journal_year 2018
_chemical_formula_iupac '2C12 H14 Cl N4 +, C10 H6 O6 S2 2-'
_chemical_formula_moiety '2(C12 H14 Cl N4 +), C10 H6 O6 S2 2-'
_chemical_formula_sum 'C34 H34 Cl2 N8 O6 S2'
_chemical_formula_weight 785.71
_chemical_name_common
;
Bis(pyrimethaminium) naphthalene-1,5-disulfonate
;
_chemical_name_systematic
;
Bis[2,4-diamino-5-(4-chlorophenyl)-6-ethylpyrimidin-1-ium]
naphthalene-1,5-disulfonate
;
_space_group_crystal_system triclinic
_space_group_IT_number 2
_space_group_name_Hall '-P 1'
_space_group_name_H-M_alt 'P -1'
_symmetry_space_group_name_Hall '-P 1'
_symmetry_space_group_name_H-M 'P -1'
_atom_sites_solution_hydrogens geom
_audit_creation_method SHELXL-2014/7
_cell_angle_alpha 85.450(3)
_cell_angle_beta 87.699(3)
_cell_angle_gamma 63.459(3)
_cell_formula_units_Z 3
_cell_length_a 10.7421(3)
_cell_length_b 11.7053(4)
_cell_length_c 24.5947(8)
_cell_measurement_reflns_used 8734
_cell_measurement_temperature 293(2)
_cell_measurement_theta_max 29.5130
_cell_measurement_theta_min 3.2700
_cell_volume 2757.86(17)
_computing_cell_refinement
;
CrysAlis PRO (Agilent, 2013)
;
_computing_data_collection
;
CrysAlis PRO (Agilent, 2013)
;
_computing_data_reduction
;
CrysAlis PRO (Agilent, 2013)
;
_computing_molecular_graphics
;
PLATON (Spek, 2009), Mercury (Macrae <i>et al.</i>, 2008) and
<i>POV-RAY for Windows</i> (Cason, 2004)
;
_computing_publication_material
;
PLATON (Spek, 2009)
;
_computing_structure_refinement
;
SHELXL2014 (Sheldrick, 2015b)
;
_computing_structure_solution
;
SHELXT (Sheldrick, 2015a)
;
_diffrn_ambient_temperature 293(2)
_diffrn_detector_area_resol_mean 10.4933
_diffrn_measured_fraction_theta_full 0.998
_diffrn_measured_fraction_theta_max 0.998
_diffrn_measurement_device_type
;
Agilent SuperNova Dual Source diffractometer with an Atlas detector
;
_diffrn_measurement_method '\w scans'
_diffrn_radiation_monochromator mirror
_diffrn_radiation_source 'SuperNova (Mo) X-ray Source'
_diffrn_radiation_type MoK\a
_diffrn_radiation_wavelength 0.71073
_diffrn_reflns_av_R_equivalents 0.0254
_diffrn_reflns_limit_h_max 13
_diffrn_reflns_limit_h_min -13
_diffrn_reflns_limit_k_max 12
_diffrn_reflns_limit_k_min -15
_diffrn_reflns_limit_l_max 30
_diffrn_reflns_limit_l_min -31
_diffrn_reflns_number 25967
_diffrn_reflns_theta_full 25.242
_diffrn_reflns_theta_max 27.484
_diffrn_reflns_theta_min 3.057
_exptl_absorpt_coefficient_mu 0.346
_exptl_absorpt_correction_T_max 1.00000
_exptl_absorpt_correction_T_min 0.78388
_exptl_absorpt_correction_type multi-scan
_exptl_absorpt_process_details
;
(CrysAlis PRO; Agilent, 2013)
;
_exptl_crystal_colour colorless
_exptl_crystal_density_diffrn 1.419
_exptl_crystal_description prism
_exptl_crystal_F_000 1224
_exptl_crystal_size_max 0.600
_exptl_crystal_size_mid 0.400
_exptl_crystal_size_min 0.150
_refine_diff_density_max 0.445
_refine_diff_density_min -0.554
_refine_ls_extinction_method none
_refine_ls_goodness_of_fit_ref 1.031
_refine_ls_hydrogen_treatment constr
_refine_ls_matrix_type full
_refine_ls_number_parameters 706
_refine_ls_number_reflns 12628
_refine_ls_number_restraints 0
_refine_ls_restrained_S_all 1.031
_refine_ls_R_factor_all 0.0704
_refine_ls_R_factor_gt 0.0469
_refine_ls_shift/su_max 0.002
_refine_ls_shift/su_mean 0.000
_refine_ls_structure_factor_coef Fsqd
_refine_ls_weighting_details 'w=1/[\s^2^(Fo^2^)+(0.0484P)^2^+1.0461P] where P=(Fo^2^+2Fc^2^)/3'
_refine_ls_weighting_scheme calc
_refine_ls_wR_factor_gt 0.1103
_refine_ls_wR_factor_ref 0.1261
_reflns_number_gt 9180
_reflns_number_total 12628
_reflns_threshold_expression 'I > 2\s(I)'
_cod_data_source_file cu3126sup1.cif
_cod_data_source_block IX
_cod_original_cell_volume 2757.86(16)
_cod_database_code 2021076
_shelx_space_group_comment
;
The symmetry employed for this shelxl refinement is uniquely defined
by the following loop, which should always be used as a source of
symmetry information in preference to the above space-group names.
They are only intended as comments.
;
_shelx_estimated_absorpt_t_min 0.819
_shelx_estimated_absorpt_t_max 0.950

loop_
_space_group_symop_operation_xyz
'x, y, z'
'-x, -y, -z'

loop_
_atom_site_type_symbol
_atom_site_label
_atom_site_fract_x
_atom_site_fract_y
_atom_site_fract_z
_atom_site_U_iso_or_equiv
_atom_site_adp_type
_atom_site_calc_flag
_atom_site_occupancy
S S1A 0.62574(6) 0.52251(5) 0.68473(2) 0.04102(14) Uani d 1
S S2A 0.34145(6) 1.16218(5) 0.59755(2) 0.04086(14) Uani d 1
S S3B 0.10394(6) 0.17877(6) 1.03066(2) 0.04328(14) Uani d 1
Cl Cl1B 0.84874(9) 0.15386(8) 0.51678(3) 0.0740(2) Uani d 1
Cl Cl1A 0.46575(14) 0.24419(11) 1.12142(3) 0.1209(4) Uani d 1
Cl Cl1C 0.19389(10) 0.63173(10) 0.82549(3) 0.1029(3) Uani d 1
O O1A 0.65040(17) 0.47013(16) 0.74113(6) 0.0504(4) Uani d 1
O O2A 0.53248(18) 0.48564(16) 0.65817(7) 0.0522(4) Uani d 1
O O3A 0.75295(18) 0.49597(17) 0.65505(7) 0.0578(5) Uani d 1
O O4A 0.29612(18) 1.21432(16) 0.54254(6) 0.0516(4) Uani d 1
O O5A 0.2269(2) 1.21172(17) 0.63613(7) 0.0664(5) Uani d 1
O O6A 0.4612(2) 1.17545(17) 0.61325(8) 0.0643(5) Uani d 1
O O1B 0.20227(18) 0.13773(15) 0.98567(6) 0.0512(4) Uani d 1
O O2B -0.02714(18) 0.17879(17) 1.01878(7) 0.0564(4) Uani d 1
O O3B 0.16230(18) 0.10850(16) 1.08227(6) 0.0512(4) Uani d 1
N N1B 0.98632(18) -0.02742(17) 0.84240(7) 0.0389(4) Uani d 1
H H1B 0.9564 -0.0709 0.8643 0.047 Uiso calc 1
N N2B 1.0944(2) 0.0013(2) 0.91490(7) 0.0542(6) Uani d 1
H H2B1 1.1438 0.0329 0.9286 0.065 Uiso calc 1
H H2B2 1.0640 -0.0438 0.9354 0.065 Uiso calc 1
N N3B 1.11250(19) 0.09212(18) 0.83038(7) 0.0399(4) Uani d 1
N N4B 1.1261(2) 0.18385(19) 0.74694(7) 0.0472(5) Uani d 1
H H4B1 1.1749 0.2147 0.7616 0.057 Uiso calc 1
H H4B2 1.1076 0.1995 0.7127 0.057 Uiso calc 1
N N1A 0.49816(18) 0.35564(17) 0.79213(7) 0.0375(4) Uani d 1
H H1A 0.5394 0.3931 0.7727 0.045 Uiso calc 1
N N2A 0.4269(2) 0.31398(19) 0.71286(7) 0.0471(5) Uani d 1
H H2A1 0.3831 0.2825 0.6954 0.057 Uiso calc 1
H H2A2 0.4714 0.3509 0.6953 0.057 Uiso calc 1
N N3A 0.35752(19) 0.24875(17) 0.79456(7) 0.0381(4) Uani d 1
N N4A 0.2965(2) 0.1852(2) 0.87733(7) 0.0500(5) Uani d 1
H H4A1 0.2502 0.1553 0.8604 0.060 Uiso calc 1
H H4A2 0.2986 0.1787 0.9124 0.060 Uiso calc 1
N N1C -0.04610(19) 0.66654(18) 0.51177(7) 0.0420(4) Uani d 1
H H1C -0.1276 0.7042 0.4975 0.050 Uiso calc 1
N N2C 0.0435(2) 0.60835(19) 0.42648(8) 0.0492(5) Uani d 1
H H2C1 0.1124 0.5695 0.4050 0.059 Uiso calc 1
H H2C2 -0.0394 0.6490 0.4136 0.059 Uiso calc 1
N N3C 0.1933(2) 0.54250(18) 0.49900(8) 0.0476(5) Uani d 1
N N4C 0.3411(2) 0.4906(2) 0.57002(9) 0.0667(6) Uani d 1
H H4C1 0.4083 0.4527 0.5477 0.080 Uiso calc 1
H H4C2 0.3582 0.4913 0.6038 0.080 Uiso calc 1
C C2B 1.0656(2) 0.0221(2) 0.86256(8) 0.0380(5) Uani d 1
C C4B 1.0792(2) 0.1120(2) 0.77731(8) 0.0366(5) Uani d 1
C C5B 0.9970(2) 0.0601(2) 0.75389(8) 0.0363(4) Uani d 1
C C6B 0.9522(2) -0.0108(2) 0.78864(8) 0.0367(5) Uani d 1
C C7B 0.8644(2) -0.0725(2) 0.77332(9) 0.0466(6) Uani d 1
H H7B1 0.9015 -0.1586 0.7905 0.056 Uiso calc 1
H H7B2 0.8693 -0.0788 0.7341 0.056 Uiso calc 1
C C8B 0.7134(3) 0.0013(3) 0.79027(13) 0.0716(8) Uani d 1
H H8B1 0.7083 0.0117 0.8287 0.107 Uiso calc 1
H H8B2 0.6627 -0.0451 0.7820 0.107 Uiso calc 1
H H8B3 0.6736 0.0839 0.7707 0.107 Uiso calc 1
C C2A 0.4261(2) 0.3057(2) 0.76685(8) 0.0349(4) Uani d 1
C C4A 0.3644(2) 0.2411(2) 0.84953(8) 0.0357(4) Uani d 1
C C5A 0.4415(2) 0.2904(2) 0.87810(8) 0.0347(4) Uani d 1
C C6A 0.5075(2) 0.3484(2) 0.84749(8) 0.0357(4) Uani d 1
C C7A 0.5999(3) 0.3981(2) 0.86949(9) 0.0494(6) Uani d 1
H H7A1 0.5712 0.4225 0.9064 0.059 Uiso calc 1
H H7A2 0.5908 0.4738 0.8474 0.059 Uiso calc 1
C C8A 0.7498(3) 0.2987(4) 0.86955(16) 0.0926(11) Uani d 1
H H8A1 0.7596 0.2251 0.8926 0.139 Uiso calc 1
H H8A2 0.8072 0.3337 0.8830 0.139 Uiso calc 1
H H8A3 0.7780 0.2740 0.8331 0.139 Uiso calc 1
C C2C 0.0650(2) 0.6055(2) 0.47943(9) 0.0418(5) Uani d 1
C C4C 0.2102(2) 0.5484(2) 0.55220(10) 0.0463(5) Uani d 1
C C5C 0.0965(2) 0.6136(2) 0.58855(9) 0.0430(5) Uani d 1
C C6C -0.0332(2) 0.6705(2) 0.56644(9) 0.0427(5) Uani d 1
C C7C -0.1664(2) 0.7429(2) 0.59613(10) 0.0513(6) Uani d 1
H H7C1 -0.1623 0.7001 0.6319 0.062 Uiso calc 1
H H7C2 -0.2424 0.7422 0.5764 0.062 Uiso calc 1
C C8C -0.1955(3) 0.8794(3) 0.60258(14) 0.0772(9) Uani d 1
H H8C1 -0.1233 0.8807 0.6239 0.116 Uiso calc 1
H H8C2 -0.2835 0.9227 0.6207 0.116 Uiso calc 1
H H8C3 -0.1983 0.9218 0.5673 0.116 Uiso calc 1
C C9B 0.9608(2) 0.0855(2) 0.69486(8) 0.0386(5) Uani d 1
C C10B 1.0616(2) 0.0317(3) 0.65523(9) 0.0478(6) Uani d 1
H H10B 1.1533 -0.0198 0.6656 0.057 Uiso calc 1
C C11B 1.0279(3) 0.0535(3) 0.60055(9) 0.0536(6) Uani d 1
H H11B 1.0962 0.0174 0.5742 0.064 Uiso calc 1
C C12B 0.8927(3) 0.1288(2) 0.58561(9) 0.0487(6) Uani d 1
C C13B 0.7909(3) 0.1844(3) 0.62333(11) 0.0595(7) Uani d 1
H H13B 0.6995 0.2359 0.6125 0.071 Uiso calc 1
C C14B 0.8260(3) 0.1631(2) 0.67780(10) 0.0545(6) Uani d 1
H H14B 0.7573 0.2019 0.7037 0.065 Uiso calc 1
C C9A 0.4470(2) 0.2781(2) 0.93868(8) 0.0364(5) Uani d 1
C C10A 0.3705(3) 0.3831(2) 0.96847(9) 0.0466(5) Uani d 1
H H10A 0.3139 0.4614 0.9504 0.056 Uiso calc 1
C C11A 0.3773(3) 0.3730(3) 1.02453(10) 0.0598(7) Uani d 1
H H11A 0.3271 0.4442 1.0443 0.072 Uiso calc 1
C C12A 0.4585(3) 0.2576(3) 1.05061(9) 0.0619(7) Uani d 1
C C13A 0.5331(3) 0.1512(3) 1.02239(10) 0.0613(7) Uani d 1
H H13A 0.5865 0.0727 1.0409 0.074 Uiso calc 1
C C14A 0.5281(3) 0.1619(2) 0.96625(9) 0.0497(6) Uani d 1
H H14A 0.5797 0.0905 0.9468 0.060 Uiso calc 1
C C9C 0.1210(2) 0.6166(2) 0.64731(9) 0.0479(5) Uani d 1
C C10C 0.0767(3) 0.5517(3) 0.68785(11) 0.0655(7) Uani d 1
H H10C 0.0318 0.5046 0.6779 0.079 Uiso calc 1
C C11C 0.0987(4) 0.5569(3) 0.74220(12) 0.0741(9) Uani d 1
H H11C 0.0682 0.5140 0.7688 0.089 Uiso calc 1
C C12C 0.1655(3) 0.6251(3) 0.75684(11) 0.0660(8) Uani d 1
C C13C 0.2107(3) 0.6894(3) 0.71842(11) 0.0663(8) Uani d 1
H H13C 0.2561 0.7356 0.7289 0.080 Uiso calc 1
C C14C 0.1880(3) 0.6849(3) 0.66358(10) 0.0568(6) Uani d 1
H H14C 0.2185 0.7287 0.6374 0.068 Uiso calc 1
C C15A 0.5414(2) 0.6924(2) 0.68794(8) 0.0369(5) Uani d 1
C C16A 0.5287(3) 0.7405(2) 0.73792(8) 0.0457(5) Uani d 1
H H16A 0.5571 0.6853 0.7692 0.055 Uiso calc 1
C C17A 0.4728(3) 0.8732(2) 0.74188(9) 0.0485(6) Uani d 1
H H17A 0.4625 0.9054 0.7760 0.058 Uiso calc 1
C C18A 0.4336(2) 0.9551(2) 0.69691(8) 0.0424(5) Uani d 1
H H18A 0.4007 1.0423 0.7004 0.051 Uiso calc 1
C C19A 0.4420(2) 0.9097(2) 0.64440(8) 0.0336(4) Uani d 1
C C20A 0.3976(2) 0.9939(2) 0.59607(8) 0.0362(5) Uani d 1
C C21A 0.4050(2) 0.9452(2) 0.54677(8) 0.0427(5) Uani d 1
H H21A 0.3745 1.0005 0.5156 0.051 Uiso calc 1
C C22A 0.4584(2) 0.8124(2) 0.54241(8) 0.0439(5) Uani d 1
H H22A 0.4634 0.7810 0.5084 0.053 Uiso calc 1
C C23A 0.5025(2) 0.7301(2) 0.58710(8) 0.0403(5) Uani d 1
H H23A 0.5378 0.6426 0.5834 0.048 Uiso calc 1
C C24A 0.4957(2) 0.7754(2) 0.63970(8) 0.0335(4) Uani d 1
C C16B 0.0849(3) 0.3710(2) 1.08970(9) 0.0515(6) Uani d 1
H H16B 0.1176 0.3079 1.1181 0.062 Uiso calc 1
C C15B 0.0656(2) 0.3407(2) 1.03946(9) 0.0408(5) Uani d 1
C C24B 0.0140(2) 0.4360(2) 0.99514(8) 0.0391(5) Uani d 1
C C23B -0.0079(3) 0.4088(2) 0.94230(9) 0.0468(5) Uani d 1
H H23B 0.0104 0.3257 0.9355 0.056 Uiso calc 1
C C22B -0.0553(3) 0.5026(3) 0.90141(9) 0.0562(7) Uani d 1
H H22B -0.0685 0.4826 0.8669 0.067 Uiso calc 1

loop_
_atom_site_aniso_label
_atom_site_aniso_U_11
_atom_site_aniso_U_22
_atom_site_aniso_U_33
_atom_site_aniso_U_12
_atom_site_aniso_U_13
_atom_site_aniso_U_23
S1A 0.0451(3) 0.0384(3) 0.0428(3) -0.0227(3) 0.0064(2) 0.0014(2)
S2A 0.0492(3) 0.0400(3) 0.0328(3) -0.0201(3) -0.0035(2) 0.0039(2)
S3B 0.0577(4) 0.0406(3) 0.0401(3) -0.0307(3) 0.0072(2) 0.0010(2)
Cl1B 0.1186(6) 0.0787(5) 0.0427(3) -0.0599(5) -0.0259(4) 0.0078(3)
Cl1A 0.1973(12) 0.1175(8) 0.0310(4) -0.0546(8) -0.0176(5) 0.0010(4)
Cl1C 0.0920(6) 0.1121(7) 0.0491(4) 0.0068(5) -0.0111(4) -0.0167(4)
O1A 0.0604(10) 0.0493(10) 0.0467(9) -0.0311(9) -0.0001(8) 0.0092(7)
O2A 0.0646(11) 0.0481(10) 0.0538(10) -0.0341(9) -0.0032(8) -0.0009(8)
O3A 0.0507(10) 0.0515(10) 0.0671(11) -0.0211(9) 0.0202(8) -0.0021(8)
O4A 0.0602(10) 0.0518(10) 0.0386(8) -0.0226(9) -0.0084(7) 0.0088(7)
O5A 0.0811(13) 0.0469(11) 0.0497(10) -0.0123(10) 0.0238(9) 0.0023(8)
O6A 0.0700(12) 0.0516(11) 0.0795(13) -0.0336(10) -0.0282(10) 0.0040(9)
O1B 0.0681(11) 0.0470(10) 0.0440(9) -0.0318(9) 0.0153(8) -0.0037(7)
O2B 0.0652(11) 0.0581(11) 0.0624(11) -0.0434(10) -0.0008(9) 0.0038(8)
O3B 0.0663(11) 0.0469(10) 0.0444(9) -0.0310(9) 0.0059(8) 0.0065(7)
N1B 0.0482(11) 0.0438(11) 0.0361(9) -0.0315(9) 0.0020(8) 0.0012(8)
N2B 0.0796(15) 0.0766(15) 0.0342(10) -0.0610(14) -0.0052(9) 0.0065(9)
N3B 0.0484(11) 0.0515(11) 0.0329(9) -0.0345(10) 0.0012(8) -0.0006(8)
N4B 0.0661(13) 0.0639(13) 0.0323(9) -0.0482(12) -0.0010(9) 0.0017(9)
N1A 0.0457(10) 0.0407(10) 0.0348(9) -0.0279(9) 0.0045(8) 0.0000(7)
N2A 0.0654(13) 0.0574(13) 0.0314(9) -0.0393(11) 0.0014(9) -0.0006(8)
N3A 0.0468(10) 0.0444(11) 0.0317(9) -0.0284(9) -0.0013(7) 0.0008(7)
N4A 0.0679(13) 0.0750(15) 0.0331(9) -0.0559(12) -0.0002(9) 0.0015(9)
N1C 0.0420(10) 0.0403(11) 0.0460(10) -0.0207(9) -0.0041(8) 0.0013(8)
N2C 0.0500(12) 0.0487(12) 0.0457(11) -0.0188(10) -0.0016(9) -0.0042(9)
N3C 0.0492(12) 0.0404(11) 0.0482(11) -0.0152(9) -0.0035(9) -0.0039(9)
N4C 0.0504(13) 0.0689(16) 0.0605(14) -0.0065(12) -0.0116(11) -0.0107(11)
C2B 0.0439(12) 0.0423(12) 0.0355(11) -0.0265(10) 0.0019(9) -0.0014(9)
C4B 0.0403(11) 0.0410(12) 0.0332(10) -0.0228(10) 0.0056(9) -0.0032(9)
C5B 0.0384(11) 0.0414(12) 0.0343(10) -0.0223(10) 0.0026(8) -0.0043(9)
C6B 0.0369(11) 0.0390(12) 0.0387(11) -0.0207(10) 0.0017(9) -0.0055(9)
C7B 0.0560(14) 0.0512(14) 0.0467(13) -0.0363(12) -0.0041(11) -0.0024(11)
C8B 0.0514(16) 0.084(2) 0.090(2) -0.0393(16) -0.0081(15) -0.0035(17)
C2A 0.0406(11) 0.0345(11) 0.0321(10) -0.0193(10) 0.0013(8) -0.0006(8)
C4A 0.0398(11) 0.0404(12) 0.0319(10) -0.0227(10) 0.0000(8) -0.0001(9)
C5A 0.0398(11) 0.0370(12) 0.0316(10) -0.0208(10) -0.0005(8) -0.0023(8)
C6A 0.0394(11) 0.0361(12) 0.0355(10) -0.0203(10) 0.0007(9) -0.0030(9)
C7A 0.0647(16) 0.0599(16) 0.0448(13) -0.0464(14) 0.0009(11) -0.0064(11)
C8A 0.0581(19) 0.103(3) 0.132(3) -0.047(2) -0.0207(19) -0.017(2)
C2C 0.0499(13) 0.0327(12) 0.0451(12) -0.0206(10) -0.0014(10) -0.0017(9)
C4C 0.0489(13) 0.0352(12) 0.0510(13) -0.0154(11) -0.0048(11) -0.0001(10)
C5C 0.0493(13) 0.0385(12) 0.0441(12) -0.0226(11) -0.0030(10) 0.0013(10)
C6C 0.0503(13) 0.0399(13) 0.0465(12) -0.0286(11) 0.0009(10) 0.0007(10)
C7C 0.0460(13) 0.0599(16) 0.0544(14) -0.0301(13) 0.0025(11) -0.0004(12)
C8C 0.0612(18) 0.0614(19) 0.108(3) -0.0249(16) 0.0143(17) -0.0243(17)
C9B 0.0470(12) 0.0420(12) 0.0350(10) -0.0272(11) -0.0002(9) -0.0033(9)
C10B 0.0437(13) 0.0672(17) 0.0405(12) -0.0309(13) 0.0008(10) -0.0094(11)
C11B 0.0602(16) 0.0772(19) 0.0382(12) -0.0426(15) 0.0048(11) -0.0139(12)
C12B 0.0746(17) 0.0484(14) 0.0376(12) -0.0403(14) -0.0095(12) 0.0015(10)
C13B 0.0596(16) 0.0515(16) 0.0555(15) -0.0137(13) -0.0145(13) 0.0010(12)
C14B 0.0540(15) 0.0517(15) 0.0454(13) -0.0121(12) -0.0007(11) -0.0058(11)
C9A 0.0415(11) 0.0443(13) 0.0310(10) -0.0261(10) -0.0013(9) -0.0016(9)
C10A 0.0522(14) 0.0451(14) 0.0399(12) -0.0195(11) -0.0017(10) -0.0009(10)
C11A 0.0814(19) 0.0571(17) 0.0391(13) -0.0282(15) 0.0045(13) -0.0120(12)
C12A 0.085(2) 0.0704(19) 0.0306(11) -0.0353(17) -0.0076(12) -0.0010(12)
C13A 0.0787(19) 0.0542(17) 0.0433(13) -0.0233(15) -0.0153(13) 0.0078(12)
C14A 0.0590(15) 0.0418(14) 0.0422(12) -0.0169(12) -0.0033(11) -0.0032(10)
C9C 0.0484(13) 0.0460(14) 0.0455(13) -0.0179(11) -0.0029(10) 0.0001(10)
C10C 0.085(2) 0.0578(17) 0.0554(16) -0.0349(16) 0.0005(14) 0.0062(13)
C11C 0.089(2) 0.0633(19) 0.0528(16) -0.0211(18) 0.0058(15) 0.0084(14)
C12C 0.0522(16) 0.0669(19) 0.0463(14) 0.0033(14) -0.0039(12) -0.0066(13)
C13C 0.0468(15) 0.089(2) 0.0589(17) -0.0234(15) -0.0018(13) -0.0218(15)
C14C 0.0484(14) 0.0738(19) 0.0512(14) -0.0295(14) 0.0022(11) -0.0075(13)
C15A 0.0420(11) 0.0407(12) 0.0339(10) -0.0241(10) 0.0023(9) -0.0003(9)
C16A 0.0635(15) 0.0489(14) 0.0302(10) -0.0308(12) -0.0026(10) 0.0035(9)
C17A 0.0715(16) 0.0520(15) 0.0277(10) -0.0319(13) -0.0018(10) -0.0056(10)
C18A 0.0558(14) 0.0394(13) 0.0346(11) -0.0231(11) -0.0006(10) -0.0047(9)
C19A 0.0339(10) 0.0414(12) 0.0294(10) -0.0205(9) 0.0014(8) -0.0013(8)
C20A 0.0377(11) 0.0432(12) 0.0310(10) -0.0211(10) 0.0004(8) -0.0009(9)
C21A 0.0498(13) 0.0527(14) 0.0294(10) -0.0265(12) -0.0040(9) 0.0012(9)
C22A 0.0548(14) 0.0575(15) 0.0273(10) -0.0312(12) 0.0019(9) -0.0090(10)
C23A 0.0456(12) 0.0456(13) 0.0360(11) -0.0256(11) 0.0056(9) -0.0068(9)
C24A 0.0329(10) 0.0419(12) 0.0311(10) -0.0220(9) 0.0022(8) -0.0010(8)
C16B 0.0754(17) 0.0503(15) 0.0355(11) -0.0348(14) -0.0032(11) 0.0041(10)
C15B 0.0503(13) 0.0403(12) 0.0387(11) -0.0271(11) 0.0046(9) -0.0002(9)
C24B 0.0469(12) 0.0416(12) 0.0365(11) -0.0269(10) 0.0036(9) -0.0019(9)
C23B 0.0620(15) 0.0434(13) 0.0425(12) -0.0300(12) -0.0021(11) -0.0038(10)
C22B 0.088(2) 0.0547(16) 0.0349(12) -0.0396(15) -0.0046(12) -0.0042(11)

loop_
_atom_type_symbol
_atom_type_description
_atom_type_scat_dispersion_real
_atom_type_scat_dispersion_imag
_atom_type_scat_source
C C 0.0033 0.0016 'International Tables Vol C Tables 4.2.6.8 and 6.1.1.4'
H H 0.0000 0.0000 'International Tables Vol C Tables 4.2.6.8 and 6.1.1.4'
Cl Cl 0.1484 0.1585 'International Tables Vol C Tables 4.2.6.8 and 6.1.1.4'
N N 0.0061 0.0033 'International Tables Vol C Tables 4.2.6.8 and 6.1.1.4'
O O 0.0106 0.0060 'International Tables Vol C Tables 4.2.6.8 and 6.1.1.4'
S S 0.1246 0.1234 'International Tables Vol C Tables 4.2.6.8 and 6.1.1.4'

loop_
_geom_angle_atom_site_label_1
_geom_angle_atom_site_label_2
_geom_angle_atom_site_label_3
_geom_angle_site_symmetry_1
_geom_angle_site_symmetry_3
_geom_angle
O3A S1A O2A . . 113.98(11)
O3A S1A O1A . . 112.48(11)
O2A S1A O1A . . 111.17(9)
O3A S1A C15A . . 104.88(10)
O2A S1A C15A . . 108.05(10)
O1A S1A C15A . . 105.63(10)
O6A S2A O4A . . 113.05(10)
O6A S2A O5A . . 113.16(12)
O4A S2A O5A . . 111.22(11)
O6A S2A C20A . . 105.59(10)
O4A S2A C20A . . 105.14(10)
O5A S2A C20A . . 108.07(10)
O2B S3B O1B . . 112.36(10)
O2B S3B O3B . . 112.17(9)
O1B S3B O3B . . 112.84(11)
O2B S3B C15B . . 106.37(11)
O1B S3B C15B . . 106.85(9)
O3B S3B C15B . . 105.64(10)
C2B N1B C6B . . 122.19(16)
C2B N1B H1B . . 118.9
C6B N1B H1B . . 118.9
C2B N2B H2B1 . . 120.0
C2B N2B H2B2 . . 120.0
H2B1 N2B H2B2 . . 120.0
C2B N3B C4B . . 118.29(17)
C4B N4B H4B1 . . 120.0
C4B N4B H4B2 . . 120.0
H4B1 N4B H4B2 . . 120.0
C2A N1A C6A . . 121.98(16)
C2A N1A H1A . . 119.0
C6A N1A H1A . . 119.0
C2A N2A H2A1 . . 120.0
C2A N2A H2A2 . . 120.0
H2A1 N2A H2A2 . . 120.0
C2A N3A C4A . . 117.05(17)
C4A N4A H4A1 . . 120.0
C4A N4A H4A2 . . 120.0
H4A1 N4A H4A2 . . 120.0
C2C N1C C6C . . 122.05(19)
C2C N1C H1C . . 119.0
C6C N1C H1C . . 119.0
C2C N2C H2C1 . . 120.0
C2C N2C H2C2 . . 120.0
H2C1 N2C H2C2 . . 120.0
C2C N3C C4C . . 117.2(2)
C4C N4C H4C1 . . 120.0
C4C N4C H4C2 . . 120.0
H4C1 N4C H4C2 . . 120.0
N2B C2B N3B . . 120.38(18)
N2B C2B N1B . . 118.53(17)
N3B C2B N1B . . 121.08(18)
N4B C4B N3B . . 116.32(18)
N4B C4B C5B . . 120.97(18)
N3B C4B C5B . . 122.70(17)
C6B C5B C4B . . 116.46(18)
C6B C5B C9B . . 122.39(18)
C4B C5B C9B . . 121.14(17)
N1B C6B C5B . . 119.25(18)
N1B C6B C7B . . 115.14(17)
C5B C6B C7B . . 125.60(19)
C6B C7B C8B . . 112.5(2)
C6B C7B H7B1 . . 109.1
C8B C7B H7B1 . . 109.1
C6B C7B H7B2 . . 109.1
C8B C7B H7B2 . . 109.1
H7B1 C7B H7B2 . . 107.8
C7B C8B H8B1 . . 109.5
C7B C8B H8B2 . . 109.5
H8B1 C8B H8B2 . . 109.5
C7B C8B H8B3 . . 109.5
H8B1 C8B H8B3 . . 109.5
H8B2 C8B H8B3 . . 109.5
N2A C2A N3A . . 120.50(18)
N2A C2A N1A . . 117.41(17)
N3A C2A N1A . . 122.09(18)
N4A C4A N3A . . 117.50(18)
N4A C4A C5A . . 119.60(18)
N3A C4A C5A . . 122.90(17)
C6A C5A C4A . . 117.04(18)
C6A C5A C9A . . 122.25(18)
C4A C5A C9A . . 120.71(16)
C5A C6A N1A . . 118.92(18)
C5A C6A C7A . . 124.91(19)
N1A C6A C7A . . 116.01(17)
C6A C7A C8A . . 111.1(2)
C6A C7A H7A1 . . 109.4
C8A C7A H7A1 . . 109.4
C6A C7A H7A2 . . 109.4
C8A C7A H7A2 . . 109.4
H7A1 C7A H7A2 . . 108.0
C7A C8A H8A1 . . 109.5
C7A C8A H8A2 . . 109.5
H8A1 C8A H8A2 . . 109.5
C7A C8A H8A3 . . 109.5
H8A1 C8A H8A3 . . 109.5
H8A2 C8A H8A3 . . 109.5
N2C C2C N3C . . 119.7(2)
N2C C2C N1C . . 118.2(2)
N3C C2C N1C . . 122.2(2)
N4C C4C N3C . . 115.9(2)
N4C C4C C5C . . 121.0(2)
N3C C4C C5C . . 123.2(2)
C6C C5C C4C . . 116.6(2)
C6C C5C C9C . . 122.4(2)
C4C C5C C9C . . 121.0(2)
C5C C6C N1C . . 118.6(2)
C5C C6C C7C . . 126.2(2)
N1C C6C C7C . . 115.2(2)
C6C C7C C8C . . 112.5(2)
C6C C7C H7C1 . . 109.1
C8C C7C H7C1 . . 109.1
C6C C7C H7C2 . . 109.1
C8C C7C H7C2 . . 109.1
H7C1 C7C H7C2 . . 107.8
C7C C8C H8C1 . . 109.5
C7C C8C H8C2 . . 109.5
H8C1 C8C H8C2 . . 109.5
C7C C8C H8C3 . . 109.5
H8C1 C8C H8C3 . . 109.5
H8C2 C8C H8C3 . . 109.5
C14B C9B C10B . . 117.8(2)
C14B C9B C5B . . 121.2(2)
C10B C9B C5B . . 120.9(2)
C11B C10B C9B . . 121.0(2)
C11B C10B H10B . . 119.5
C9B C10B H10B . . 119.5
C12B C11B C10B . . 119.1(2)
C12B C11B H11B . . 120.4
C10B C11B H11B . . 120.4
C13B C12B C11B . . 121.6(2)
C13B C12B Cl1B . . 119.1(2)
C11B C12B Cl1B . . 119.4(2)
C12B C13B C14B . . 118.8(2)
C12B C13B H13B . . 120.6
C14B C13B H13B . . 120.6
C13B C14B C9B . . 121.6(2)
C13B C14B H14B . . 119.2
C9B C14B H14B . . 119.2
C14A C9A C10A . . 118.8(2)
C14A C9A C5A . . 120.8(2)
C10A C9A C5A . . 120.38(19)
C11A C10A C9A . . 120.7(2)
C11A C10A H10A . . 119.7
C9A C10A H10A . . 119.7
C12A C11A C10A . . 119.2(3)
C12A C11A H11A . . 120.4
C10A C11A H11A . . 120.4
C11A C12A C13A . . 121.5(2)
C11A C12A Cl1A . . 119.3(2)
C13A C12A Cl1A . . 119.2(2)
C12A C13A C14A . . 119.2(2)
C12A C13A H13A . . 120.4
C14A C13A H13A . . 120.4
C13A C14A C9A . . 120.5(2)
C13A C14A H14A . . 119.7
C9A C14A H14A . . 119.7
C14C C9C C10C . . 117.9(2)
C14C C9C C5C . . 120.5(2)
C10C C9C C5C . . 121.6(2)
C11C C10C C9C . . 120.8(3)
C11C C10C H10C . . 119.6
C9C C10C H10C . . 119.6
C12C C11C C10C . . 119.7(3)
C12C C11C H11C . . 120.1
C10C C11C H11C . . 120.1
C11C C12C C13C . . 121.1(3)
C11C C12C Cl1C . . 119.9(2)
C13C C12C Cl1C . . 118.9(3)
C12C C13C C14C . . 119.3(3)
C12C C13C H13C . . 120.4
C14C C13C H13C . . 120.4
C9C C14C C13C . . 121.1(3)
C9C C14C H14C . . 119.4
C13C C14C H14C . . 119.4
C16A C15A C24A . . 120.9(2)
C16A C15A S1A . . 117.87(16)
C24A C15A S1A . . 121.11(16)
C15A C16A C17A . . 119.8(2)
C15A C16A H16A . . 120.1
C17A C16A H16A . . 120.1
C18A C17A C16A . . 121.1(2)
C18A C17A H17A . . 119.4
C16A C17A H17A . . 119.4
C17A C18A C19A . . 120.9(2)
C17A C18A H18A . . 119.5
C19A C18A H18A . . 119.5
C18A C19A C24A . . 118.70(18)
C18A C19A C20A . . 122.5(2)
C24A C19A C20A . . 118.79(18)
C21A C20A C19A . . 120.0(2)
C21A C20A S2A . . 118.20(16)
C19A C20A S2A . . 121.68(16)
C20A C21A C22A . . 120.9(2)
C20A C21A H21A . . 119.6
C22A C21A H21A . . 119.6
C23A C22A C21A . . 120.7(2)
C23A C22A H22A . . 119.6
C21A C22A H22A . . 119.6
C22A C23A C24A . . 120.9(2)
C22A C23A H23A . . 119.6
C24A C23A H23A . . 119.6
C23A C24A C19A . . 118.70(18)
C23A C24A C15A . . 122.9(2)
C19A C24A C15A . . 118.37(18)
C15B C16B C22B . 2_567 120.0(2)
C15B C16B H16B . . 120.0
C22B C16B H16B 2_567 . 120.0
C16B C15B C24B . . 121.2(2)
C16B C15B S3B . . 118.05(17)
C24B C15B S3B . . 120.72(17)
C23B C24B C15B . . 123.1(2)
C23B C24B C24B . 2_567 118.9(2)
C15B C24B C24B . 2_567 117.9(2)
C22B C23B C24B . . 120.8(2)
C22B C23B H23B . . 119.6
C24B C23B H23B . . 119.6
C23B C22B C16B . 2_567 121.1(2)
C23B C22B H22B . . 119.4
C16B C22B H22B 2_567 . 119.4

loop_
_geom_bond_atom_site_label_1
_geom_bond_atom_site_label_2
_geom_bond_site_symmetry_2
_geom_bond_distance
S1A O3A . 1.4399(16)
S1A O2A . 1.4492(17)
S1A O1A . 1.4560(15)
S1A C15A . 1.786(2)
S2A O6A . 1.4339(17)
S2A O4A . 1.4479(15)
S2A O5A . 1.4511(18)
S2A C20A . 1.787(2)
S3B O2B . 1.4494(17)
S3B O1B . 1.4518(16)
S3B O3B . 1.4554(16)
S3B C15B . 1.780(2)
Cl1B C12B . 1.743(2)
Cl1A C12A . 1.738(2)
Cl1C C12C . 1.741(3)
N1B C2B . 1.352(3)
N1B C6B . 1.362(3)
N1B H1B . 0.8600
N2B C2B . 1.314(3)
N2B H2B1 . 0.8600
N2B H2B2 . 0.8600
N3B C2B . 1.336(2)
N3B C4B . 1.342(2)
N4B C4B . 1.330(2)
N4B H4B1 . 0.8600
N4B H4B2 . 0.8600
N1A C2A . 1.352(3)
N1A C6A . 1.362(2)
N1A H1A . 0.8600
N2A C2A . 1.324(2)
N2A H2A1 . 0.8600
N2A H2A2 . 0.8600
N3A C2A . 1.333(2)
N3A C4A . 1.351(2)
N4A C4A . 1.321(2)
N4A H4A1 . 0.8600
N4A H4A2 . 0.8600
N1C C2C . 1.349(3)
N1C C6C . 1.364(3)
N1C H1C . 0.8600
N2C C2C . 1.327(3)
N2C H2C1 . 0.8600
N2C H2C2 . 0.8600
N3C C2C . 1.328(3)
N3C C4C . 1.339(3)
N4C C4C . 1.334(3)
N4C H4C1 . 0.8600
N4C H4C2 . 0.8600
C4B C5B . 1.433(3)
C5B C6B . 1.365(3)
C5B C9B . 1.490(3)
C6B C7B . 1.495(3)
C7B C8B . 1.517(4)
C7B H7B1 . 0.9700
C7B H7B2 . 0.9700
C8B H8B1 . 0.9600
C8B H8B2 . 0.9600
C8B H8B3 . 0.9600
C4A C5A . 1.431(3)
C5A C6A . 1.356(3)
C5A C9A . 1.486(3)
C6A C7A . 1.492(3)
C7A C8A . 1.507(4)
C7A H7A1 . 0.9700
C7A H7A2 . 0.9700
C8A H8A1 . 0.9600
C8A H8A2 . 0.9600
C8A H8A3 . 0.9600
C4C C5C . 1.435(3)
C5C C6C . 1.362(3)
C5C C9C . 1.485(3)
C6C C7C . 1.493(3)
C7C C8C . 1.505(4)
C7C H7C1 . 0.9700
C7C H7C2 . 0.9700
C8C H8C1 . 0.9600
C8C H8C2 . 0.9600
C8C H8C3 . 0.9600
C9B C14B . 1.382(3)
C9B C10B . 1.386(3)
C10B C11B . 1.381(3)
C10B H10B . 0.9300
C11B C12B . 1.367(4)
C11B H11B . 0.9300
C12B C13B . 1.363(4)
C13B C14B . 1.379(3)
C13B H13B . 0.9300
C14B H14B . 0.9300
C9A C14A . 1.382(3)
C9A C10A . 1.384(3)
C10A C11A . 1.377(3)
C10A H10A . 0.9300
C11A C12A . 1.361(4)
C11A H11A . 0.9300
C12A C13A . 1.369(4)
C13A C14A . 1.378(3)
C13A H13A . 0.9300
C14A H14A . 0.9300
C9C C14C . 1.380(3)
C9C C10C . 1.401(3)
C10C C11C . 1.378(4)
C10C H10C . 0.9300
C11C C12C . 1.364(4)
C11C H11C . 0.9300
C12C C13C . 1.368(4)
C13C C14C . 1.389(3)
C13C H13C . 0.9300
C14C H14C . 0.9300
C15A C16A . 1.369(3)
C15A C24A . 1.425(3)
C16A C17A . 1.403(3)
C16A H16A . 0.9300
C17A C18A . 1.352(3)
C17A H17A . 0.9300
C18A C19A . 1.419(3)
C18A H18A . 0.9300
C19A C24A . 1.425(3)
C19A C20A . 1.432(3)
C20A C21A . 1.364(3)
C21A C22A . 1.408(3)
C21A H21A . 0.9300
C22A C23A . 1.352(3)
C22A H22A . 0.9300
C23A C24A . 1.424(3)
C23A H23A . 0.9300
C16B C15B . 1.361(3)
C16B C22B 2_567 1.401(3)
C16B H16B . 0.9300
C15B C24B . 1.429(3)
C24B C23B . 1.415(3)
C24B C24B 2_567 1.430(4)
C23B C22B . 1.358(3)
C23B H23B . 0.9300
C22B C16B 2_567 1.401(3)
C22B H22B . 0.9300

loop_
_geom_hbond_atom_site_label_D
_geom_hbond_atom_site_label_H
_geom_hbond_atom_site_label_A
_geom_hbond_site_symmetry_A
_geom_hbond_distance_DH
_geom_hbond_distance_HA
_geom_hbond_distance_DA
_geom_hbond_angle_DHA
N2B H2B1 O1B 1_655 0.86 2.21 3.030(3) 158.0
N1A H1A O1A . 0.86 1.90 2.752(3) 170.0
N1B H1B O3B 2_657 0.86 1.95 2.778(3) 160.0
N1C H1C O4A 2_576 0.86 1.90 2.755(3) 173.0
N2B H2B2 O2B 2_657 0.86 2.04 2.889(3) 169.0
N4B H4B1 N3A 1_655 0.86 2.35 3.192(3) 165.0
N4B H4B2 O5A 1_645 0.86 2.27 2.940(2) 135.0
N2A H2A1 O6A 1_545 0.86 2.38 2.965(3) 125.0
N2A H2A2 O2A . 0.86 2.10 2.936(3) 164.0
N4A H4A1 N3B 1_455 0.86 2.11 2.955(3) 170.0
N4A H4A2 O1B . 0.86 2.17 2.913(2) 145.0
N2C H2C1 O3A 2_666 0.86 1.97 2.818(3) 169.0
N2C H2C2 O5A 2_576 0.86 2.27 3.102(3) 162.0
N4C H4C2 O2A . 0.86 2.32 3.027(3) 140.0
C8B H8B1 O3B 2_657 0.96 2.59 3.380(4) 140.0

loop_
_geom_torsion_atom_site_label_1
_geom_torsion_atom_site_label_2
_geom_torsion_atom_site_label_3
_geom_torsion_atom_site_label_4
_geom_torsion_site_symmetry_1
_geom_torsion_site_symmetry_4
_geom_torsion
C4B N3B C2B N2B . . -179.3(2)
C4B N3B C2B N1B . . -0.1(3)
C6B N1B C2B N2B . . -179.7(2)
C6B N1B C2B N3B . . 1.1(3)
C2B N3B C4B N4B . . 178.9(2)
C2B N3B C4B C5B . . -0.7(3)
N4B C4B C5B C6B . . -179.1(2)
N3B C4B C5B C6B . . 0.6(3)
N4B C4B C5B C9B . . -0.3(3)
N3B C4B C5B C9B . . 179.3(2)
C2B N1B C6B C5B . . -1.2(3)
C2B N1B C6B C7B . . 179.8(2)
C4B C5B C6B N1B . . 0.4(3)
C9B C5B C6B N1B . . -178.3(2)
C4B C5B C6B C7B . . 179.3(2)
C9B C5B C6B C7B . . 0.5(4)
N1B C6B C7B C8B . . 76.2(3)
C5B C6B C7B C8B . . -102.7(3)
C4A N3A C2A N2A . . 178.3(2)
C4A N3A C2A N1A . . -0.9(3)
C6A N1A C2A N2A . . -177.9(2)
C6A N1A C2A N3A . . 1.4(3)
C2A N3A C4A N4A . . 179.8(2)
C2A N3A C4A C5A . . -0.3(3)
N4A C4A C5A C6A . . -179.1(2)
N3A C4A C5A C6A . . 1.1(3)
N4A C4A C5A C9A . . 0.6(3)
N3A C4A C5A C9A . . -179.2(2)
C4A C5A C6A N1A . . -0.6(3)
C9A C5A C6A N1A . . 179.72(19)
C4A C5A C6A C7A . . -175.9(2)
C9A C5A C6A C7A . . 4.4(4)
C2A N1A C6A C5A . . -0.6(3)
C2A N1A C6A C7A . . 175.2(2)
C5A C6A C7A C8A . . 92.5(3)
N1A C6A C7A C8A . . -82.9(3)
C4C N3C C2C N2C . . 176.48(19)
C4C N3C C2C N1C . . -4.2(3)
C6C N1C C2C N2C . . -178.75(18)
C6C N1C C2C N3C . . 1.9(3)
C2C N3C C4C N4C . . -176.2(2)
C2C N3C C4C C5C . . 3.1(3)
N4C C4C C5C C6C . . 179.5(2)
N3C C4C C5C C6C . . 0.3(3)
N4C C4C C5C C9C . . -1.2(3)
N3C C4C C5C C9C . . 179.6(2)
C4C C5C C6C N1C . . -2.7(3)
C9C C5C C6C N1C . . 178.06(19)
C4C C5C C6C C7C . . 179.7(2)
C9C C5C C6C C7C . . 0.5(3)
C2C N1C C6C C5C . . 1.7(3)
C2C N1C C6C C7C . . 179.58(19)
C5C C6C C7C C8C . . 82.4(3)
N1C C6C C7C C8C . . -95.2(3)
C6B C5B C9B C14B . . 68.6(3)
C4B C5B C9B C14B . . -110.1(3)
C6B C5B C9B C10B . . -111.3(2)
C4B C5B C9B C10B . . 70.0(3)
C14B C9B C10B C11B . . -0.9(3)
C5B C9B C10B C11B . . 179.0(2)
C9B C10B C11B C12B . . -0.3(4)
C10B C11B C12B C13B . . 1.0(4)
C10B C11B C12B Cl1B . . -178.60(18)
C11B C12B C13B C14B . . -0.3(4)
Cl1B C12B C13B C14B . . 179.3(2)
C12B C13B C14B C9B . . -1.0(4)
C10B C9B C14B C13B . . 1.6(4)
C5B C9B C14B C13B . . -178.3(2)
C6A C5A C9A C14A . . -105.4(3)
C4A C5A C9A C14A . . 75.0(3)
C6A C5A C9A C10A . . 74.8(3)
C4A C5A C9A C10A . . -104.9(2)
C14A C9A C10A C11A . . 1.5(3)
C5A C9A C10A C11A . . -178.7(2)
C9A C10A C11A C12A . . -1.2(4)
C10A C11A C12A C13A . . -0.2(4)
C10A C11A C12A Cl1A . . -179.3(2)
C11A C12A C13A C14A . . 1.4(4)
Cl1A C12A C13A C14A . . -179.6(2)
C12A C13A C14A C9A . . -1.1(4)
C10A C9A C14A C13A . . -0.3(3)
C5A C9A C14A C13A . . 179.8(2)
C6C C5C C9C C14C . . -112.0(3)
C4C C5C C9C C14C . . 68.8(3)
C6C C5C C9C C10C . . 67.5(3)
C4C C5C C9C C10C . . -111.7(3)
C14C C9C C10C C11C . . 0.4(4)
C5C C9C C10C C11C . . -179.2(3)
C9C C10C C11C C12C . . -0.5(5)
C10C C11C C12C C13C . . 0.3(5)
C10C C11C C12C Cl1C . . -179.9(2)
C11C C12C C13C C14C . . 0.0(4)
Cl1C C12C C13C C14C . . -179.8(2)
C10C C9C C14C C13C . . -0.1(4)
C5C C9C C14C C13C . . 179.5(2)
C12C C13C C14C C9C . . -0.1(4)
O3A S1A C15A C16A . . -112.70(18)
O2A S1A C15A C16A . . 125.37(18)
O1A S1A C15A C16A . . 6.3(2)
O3A S1A C15A C24A . . 63.79(18)
O2A S1A C15A C24A . . -58.14(18)
O1A S1A C15A C24A . . -177.19(15)
C24A C15A C16A C17A . . -1.3(3)
S1A C15A C16A C17A . . 175.16(18)
C15A C16A C17A C18A . . -1.5(4)
C16A C17A C18A C19A . . 2.9(4)
C17A C18A C19A C24A . . -1.4(3)
C17A C18A C19A C20A . . 178.1(2)
C18A C19A C20A C21A . . -178.5(2)
C24A C19A C20A C21A . . 1.0(3)
C18A C19A C20A S2A . . 5.4(3)
C24A C19A C20A S2A . . -175.14(14)
O6A S2A C20A C21A . . -111.94(18)
O4A S2A C20A C21A . . 7.8(2)
O5A S2A C20A C21A . . 126.69(18)
O6A S2A C20A C19A . . 64.27(19)
O4A S2A C20A C19A . . -175.96(16)
O5A S2A C20A C19A . . -57.10(19)
C19A C20A C21A C22A . . -1.1(3)
S2A C20A C21A C22A . . 175.14(17)
C20A C21A C22A C23A . . 0.5(3)
C21A C22A C23A C24A . . 0.2(3)
C22A C23A C24A C19A . . -0.3(3)
C22A C23A C24A C15A . . -179.78(19)
C18A C19A C24A C23A . . 179.25(18)
C20A C19A C24A C23A . . -0.3(3)
C18A C19A C24A C15A . . -1.3(3)
C20A C19A C24A C15A . . 179.20(17)
C16A C15A C24A C23A . . -177.9(2)
S1A C15A C24A C23A . . 5.7(3)
C16A C15A C24A C19A . . 2.7(3)
S1A C15A C24A C19A . . -173.71(14)
C22B C16B C15B C24B 2_567 . -0.7(4)
C22B C16B C15B S3B 2_567 . -179.7(2)
O2B S3B C15B C16B . . 114.6(2)
O1B S3B C15B C16B . . -125.21(19)
O3B S3B C15B C16B . . -4.8(2)
O2B S3B C15B C24B . . -64.4(2)
O1B S3B C15B C24B . . 55.8(2)
O3B S3B C15B C24B . . 176.22(17)
C16B C15B C24B C23B . . -179.8(2)
S3B C15B C24B C23B . . -0.9(3)
C16B C15B C24B C24B . 2_567 1.4(4)
S3B C15B C24B C24B . 2_567 -179.7(2)
C15B C24B C23B C22B . . -179.1(2)
C24B C24B C23B C22B 2_567 . -0.3(4)
C24B C23B C22B C16B . 2_567 -0.4(4)

_cod_database_fobs_code 2021076
